data_4073188
loop_
_publ_author_name
'Ghosh, Sushobhan'
'Batten, Stuart R.'
'Turner, David R.'
'Mukherjee, Partha Sarathi'

_publ_section_title
;
 Self-Assembly of a Nanoscopic Platinum(II) Double Square Cage
;
_journal_issue 13
_journal_name_full Organometallics
_journal_page_first 3252
_journal_paper_doi 10.1021/om0701571
_journal_volume 26
_journal_year 2007
_chemical_formula_sum 'C115 H126 F27 N12 O35 P12 Pd0 Pt6 S9'
_chemical_formula_weight 4580.00
_chemical_name_systematic
; 
 ? 
;
_space_group_IT_number 14
_symmetry_cell_setting monoclinic
_symmetry_space_group_name_Hall '-P 2yn'
_symmetry_space_group_name_H-M 'P 1 21/n 1'
_atom_sites_solution_hydrogens geom
_atom_sites_solution_primary direct
_atom_sites_solution_secondary difmap
_audit_creation_method SHELXL-97
_cell_angle_alpha 90.00
_cell_angle_beta 110.07(3)
_cell_angle_gamma 90.00
_cell_formula_units_Z 2
_cell_length_a 20.769(4)
_cell_length_b 32.173(6)
_cell_length_c 22.143(4)
_cell_measurement_temperature 123(2)
_cell_volume 13897(5)
_computing_structure_refinement 'SHELXL-97 (Sheldrick, 1997)'
_computing_structure_solution 'SHELXS-97 (Sheldrick, 1990)'
_diffrn_ambient_temperature 123(2)
_diffrn_measured_fraction_theta_full 0.763
_diffrn_measured_fraction_theta_max 0.763
_diffrn_radiation_monochromator graphite
_diffrn_radiation_source 'fine-focus sealed tube'
_diffrn_radiation_type MoK\a
_diffrn_radiation_wavelength 0.71073
_diffrn_reflns_av_R_equivalents 0.0392
_diffrn_reflns_av_sigmaI/netI 0.1550
_diffrn_reflns_limit_h_max 24
_diffrn_reflns_limit_h_min -24
_diffrn_reflns_limit_k_max 38
_diffrn_reflns_limit_k_min -36
_diffrn_reflns_limit_l_max 24
_diffrn_reflns_limit_l_min -24
_diffrn_reflns_number 25063
_diffrn_reflns_theta_full 24.94
_diffrn_reflns_theta_max 24.94
_diffrn_reflns_theta_min 1.16
_exptl_absorpt_coefficient_mu 3.205
_exptl_absorpt_correction_T_max 0.6625
_exptl_absorpt_correction_T_min 0.5666
_exptl_crystal_density_diffrn 1.094
_exptl_crystal_density_method 'not measured'
_exptl_crystal_F_000 4430
_exptl_crystal_size_max 0.20
_exptl_crystal_size_mid 0.14
_exptl_crystal_size_min 0.14
_platon_squeeze_details
;
;
_refine_diff_density_max 1.941
_refine_diff_density_min -1.648
_refine_diff_density_rms 0.257
_refine_ls_extinction_method none
_refine_ls_goodness_of_fit_ref 0.906
_refine_ls_hydrogen_treatment constr
_refine_ls_matrix_type fullcycle
_refine_ls_number_parameters 937
_refine_ls_number_reflns 18548
_refine_ls_number_restraints 315
_refine_ls_restrained_S_all 0.900
_refine_ls_R_factor_all 0.1935
_refine_ls_R_factor_gt 0.1158
_refine_ls_shift/su_max 0.000
_refine_ls_shift/su_mean 0.000
_refine_ls_structure_factor_coef Fsqd
_refine_ls_weighting_details 'calc w=1/[\s^2^(Fo^2^)+(0.2000P)^2^+0.0000P] where P=(Fo^2^+2Fc^2^)/3'
_refine_ls_weighting_scheme calc
_refine_ls_wR_factor_gt 0.2912
_refine_ls_wR_factor_ref 0.3299
_reflns_number_gt 6796
_reflns_number_total 18548
_reflns_threshold_expression >2sigma(I)
_cod_data_source_file om0701571-file001.cif
_cod_data_source_block psm3
_cod_depositor_comments
;
The following automatic conversions were performed:

'_symmetry_cell_setting' value 'Monoclinic' changed to 'monoclinic'
according to /home/saulius/struct/CIF-dictionaries/cif_core.dic
dictionary named 'cif_core.dic' version 2.4.1 from 2010-06-29.

Automatic conversion script
Id: cif_fix_values 1715 2011-07-08 13:25:40Z adriana 
;
_cod_original_sg_symbol_H-M P21/n
_cod_database_code 4073188

loop_
_symmetry_equiv_pos_as_xyz
'x, y, z'
'-x+1/2, y+1/2, -z+1/2'
'-x, -y, -z'
'x-1/2, -y-1/2, z-1/2'

loop_
_atom_site_label
_atom_site_type_symbol
_atom_site_fract_x
_atom_site_fract_y
_atom_site_fract_z
_atom_site_U_iso_or_equiv
_atom_site_adp_type
_atom_site_occupancy
_atom_site_symmetry_multiplicity
_atom_site_calc_flag
_atom_site_refinement_flags
Pt1 Pt -0.32890(4) 0.58261(2) 0.62972(4) 0.096 Uani 1 1 d .
P1 P -0.3742(3) 0.5661(2) 0.7075(3) 0.118 Uani 1 1 d .
C1P C -0.3294(15) 0.5240(8) 0.7558(13) 0.163 Uani 1 1 d .
H1P1 H -0.3367 0.4986 0.7290 0.196 Uiso 1 1 calc R
H1P2 H -0.2797 0.5302 0.7719 0.196 Uiso 1 1 calc R
C2P C -0.3552(13) 0.5154(7) 0.8173(12) 0.150 Uani 1 1 d .
H2P1 H -0.3289 0.4924 0.8430 0.226 Uiso 1 1 calc R
H2P2 H -0.4040 0.5083 0.8014 0.226 Uiso 1 1 calc R
H2P3 H -0.3479 0.5405 0.8439 0.226 Uiso 1 1 calc R
C3P C -0.3699(12) 0.6094(8) 0.7638(10) 0.138 Uani 1 1 d .
H3P1 H -0.3975 0.6326 0.7384 0.165 Uiso 1 1 calc R
H3P2 H -0.3932 0.6000 0.7937 0.165 Uiso 1 1 calc R
C4P C -0.3041 0.6264 0.8026 0.050 Uani 1 1 d .
H4P1 H -0.3111 0.6493 0.8288 0.075 Uiso 1 1 calc R
H4P2 H -0.2801 0.6367 0.7744 0.075 Uiso 1 1 calc R
H4P3 H -0.2766 0.6047 0.8307 0.075 Uiso 1 1 calc R
C5P C -0.4537(12) 0.5449(9) 0.6851(14) 0.196 Uani 1 1 d .
H5P1 H -0.4877 0.5667 0.6642 0.235 Uiso 1 1 calc R
H5P2 H -0.4626 0.5358 0.7242 0.235 Uiso 1 1 calc R
C6P C -0.4665(16) 0.5027(13) 0.6328(16) 0.242 Uani 1 1 d .
H6P1 H -0.5138 0.4928 0.6215 0.363 Uiso 1 1 calc R
H6P2 H -0.4348 0.4802 0.6538 0.363 Uiso 1 1 calc R
H6P3 H -0.4581 0.5113 0.5937 0.363 Uiso 1 1 calc R
P2 P -0.4074(3) 0.63363(19) 0.5771(3) 0.121 Uani 1 1 d .
C7P C -0.3590(17) 0.6867(7) 0.594(2) 0.248 Uani 1 1 d .
H7P1 H -0.3222 0.6840 0.5756 0.298 Uiso 1 1 calc R
H7P2 H -0.3919 0.7072 0.5671 0.298 Uiso 1 1 calc R
C8P C -0.326(2) 0.7079(13) 0.6576(19) 0.271 Uani 1 1 d .
H8P1 H -0.3056 0.7342 0.6508 0.406 Uiso 1 1 calc R
H8P2 H -0.2905 0.6899 0.6860 0.406 Uiso 1 1 calc R
H8P3 H -0.3610 0.7136 0.6772 0.406 Uiso 1 1 calc R
C9P C -0.4924(16) 0.6495(10) 0.5856(16) 0.187 Uani 1 1 d .
H9P1 H -0.5186 0.6233 0.5820 0.224 Uiso 1 1 calc R
H9P2 H -0.4809 0.6589 0.6306 0.224 Uiso 1 1 calc R
C10P C -0.5371(12) 0.6772(8) 0.5499(13) 0.151 Uani 1 1 d .
H10A H -0.5750 0.6803 0.5663 0.226 Uiso 1 1 calc R
H10B H -0.5549 0.6677 0.5051 0.226 Uiso 1 1 calc R
H10C H -0.5141 0.7041 0.5520 0.226 Uiso 1 1 calc R
C11P C -0.4454 0.6274 0.4866 0.050 Uani 1 1 d .
H11A H -0.4772 0.6507 0.4680 0.060 Uiso 1 1 calc R
H11B H -0.4084 0.6281 0.4680 0.060 Uiso 1 1 calc R
C12P C -0.4862 0.5837 0.4689 0.050 Uani 1 1 d .
H12A H -0.5059 0.5808 0.4221 0.075 Uiso 1 1 calc R
H12B H -0.5230 0.5832 0.4871 0.075 Uiso 1 1 calc R
H12C H -0.4544 0.5607 0.4868 0.075 Uiso 1 1 calc R
Pt2 Pt 0.08536(5) 0.69868(2) 0.46482(4) 0.098 Uani 1 1 d .
P3 P 0.0681(4) 0.74558(18) 0.5342(3) 0.128 Uani 1 1 d .
P4 P 0.1922(4) 0.7198(2) 0.4733(4) 0.137 Uani 1 1 d .
Pt3 Pt -0.21450(5) 0.47946(3) 0.19948(5) 0.117 Uani 1 1 d .
P5 P -0.1974(5) 0.4319(2) 0.1290(4) 0.170 Uani 1 1 d .
P6 P -0.3269(5) 0.4622(3) 0.1838(4) 0.190 Uani 1 1 d .
O1A O 0.0865(8) 0.5695(4) 0.2079(7) 0.120 Uani 1 1 d .
C1A C 0.1382(16) 0.5898(8) 0.2051(12) 0.149 Uani 1 1 d .
O2A O 0.1889(10) 0.6010(4) 0.2493(7) 0.134 Uani 1 1 d .
C2A C 0.1375(17) 0.6002(11) 0.1357(17) 0.224 Uani 1 1 d .
H2A H 0.1195 0.5748 0.1093 0.269 Uiso 1 1 calc R
C3A C 0.2053(18) 0.6102(17) 0.1268(16) 0.305 Uani 1 1 d .
H3A1 H 0.1975 0.6149 0.0811 0.457 Uiso 1 1 calc R
H3A2 H 0.2372 0.5870 0.1423 0.457 Uiso 1 1 calc R
H3A3 H 0.2250 0.6354 0.1512 0.457 Uiso 1 1 calc R
C4A C 0.0712(13) 0.6351(6) 0.1155(10) 0.325 Uani 1 1 d D
C5A C 0.0083(15) 0.6245(6) 0.0833(10) 0.258 Uani 1 1 d D
H5A H -0.0015 0.5974 0.0653 0.309 Uiso 1 1 calc R
C6A C -0.0412(11) 0.6509(9) 0.0756(10) 0.358 Uani 1 1 d D
H6A H -0.0871 0.6432 0.0521 0.430 Uiso 1 1 calc R
C7A C -0.0278(11) 0.6880(9) 0.1002(11) 0.342 Uani 1 1 d D
H7A H -0.0640 0.7073 0.0946 0.411 Uiso 1 1 calc R
C8A C 0.0351(13) 0.6986(7) 0.1324(10) 0.295 Uani 1 1 d D
H8A H 0.0448 0.7256 0.1503 0.354 Uiso 1 1 calc R
C9A C 0.0845(10) 0.6721(7) 0.1400(10) 0.229 Uani 1 1 d D
H9A H 0.1305 0.6799 0.1636 0.275 Uiso 1 1 calc R
O1B O -0.2680(7) 0.6554(4) 0.3673(7) 0.115 Uiso 1 1 d .
S1T S -0.3378(3) 0.4375(2) 0.4869(4) 0.212 Uani 1 1 d D
O1T O -0.3794(5) 0.4136(4) 0.4333(5) 0.183 Uani 1 1 d D
O2T O -0.3020(6) 0.4134(4) 0.5425(5) 0.241 Uani 1 1 d D
O3T O -0.3703(5) 0.4739(3) 0.4997(6) 0.162 Uani 1 1 d D
C1T C -0.2713(3) 0.4574(2) 0.4609(4) 0.110 Uani 1 1 d D
F1T F -0.2961(5) 0.4808(4) 0.4093(5) 0.237 Uani 1 1 d D
F2T F -0.2359(5) 0.4273(3) 0.4467(6) 0.190 Uani 1 1 d D
F3T F -0.2275(4) 0.4803(3) 0.5057(5) 0.162 Uani 1 1 d D
S1S S -0.0083(7) 0.7787(4) 0.2504(7) 0.438 Uiso 1 1 d D
O1S O -0.0626(10) 0.7667(7) 0.1933(10) 0.672 Uiso 1 1 d D
O2S O 0.0006(11) 0.7519(4) 0.3042(10) 0.269 Uiso 1 1 d D
O3S O 0.0538(9) 0.7899(5) 0.2406(10) 0.231 Uiso 1 1 d D
C1S C -0.0376(6) 0.8263(4) 0.2734(6) 2.000 Uiso 1 1 d D
F1S F -0.0524(9) 0.8540(4) 0.2267(8) 0.245 Uiso 1 1 d D
F2S F -0.0933(8) 0.8208(5) 0.2881(9) 0.248 Uiso 1 1 d D
F3S F 0.0090(8) 0.8430(5) 0.3240(8) 0.313 Uiso 1 1 d D
S1R S -0.0489(5) 0.6200(3) 0.6545(5) 0.236 Uani 1 1 d D
O1R O -0.0949(8) 0.5854(4) 0.6406(8) 0.247 Uani 1 1 d D
O2R O -0.0664(11) 0.6516(5) 0.6062(6) 0.464 Uani 1 1 d D
O3R O 0.0220(5) 0.6088(6) 0.6776(8) 0.432 Uani 1 1 d D
C1R C -0.0616(7) 0.6444(5) 0.7219(5) 0.351 Uani 1 1 d D
F1R F -0.0320(12) 0.6234(9) 0.7754(4) 0.585 Uani 1 1 d D
F2R F -0.1272(8) 0.6474(5) 0.7143(8) 0.228 Uani 1 1 d D
F3R F -0.0361(12) 0.6823(6) 0.7312(12) 0.347 Uani 1 1 d D
S1Y S -0.2539(6) 0.6097(4) 0.0542(4) 0.272 Uani 1 1 d D
O1Y O -0.1939(7) 0.6060(9) 0.0369(9) 0.444 Uani 1 1 d D
O2Y O -0.2647(13) 0.6502(4) 0.0755(9) 0.366 Uani 1 1 d D
O3Y O -0.2634(10) 0.5764(5) 0.0931(6) 0.261 Uani 1 1 d D
C1Y C -0.3229(8) 0.6035(5) -0.0203(5) 0.284 Uani 1 1 d D
F1Y F -0.3186(15) 0.6302(7) -0.0638(7) 0.640 Uani 1 1 d D
F2Y F -0.3234(15) 0.5660(6) -0.0444(9) 0.390 Uani 1 1 d D
F3Y F -0.3829(6) 0.6091(13) -0.0136(11) 0.810 Uani 1 1 d D
S1G S 0.0196(6) 0.5033(4) 0.4705(7) 0.145 Uani 0.50 1 d PD
O1G O 0.0267(12) 0.4657(5) 0.4389(9) 0.163 Uani 0.50 1 d PD
O2G O -0.0223(9) 0.5341(6) 0.4287(9) 0.119 Uani 0.50 1 d PD
O3G O 0.0821(8) 0.5188(6) 0.5154(8) 0.195 Uani 0.50 1 d PD
C1G C -0.0290(6) 0.4880(4) 0.5196(6) 0.009 Uani 0.50 1 d PDU
F1G F 0.0101(9) 0.4703(7) 0.5733(8) 0.200 Uani 0.50 1 d PDU
F2G F -0.0774(11) 0.4612(5) 0.4898(9) 0.180 Uani 0.50 1 d PD
F3G F -0.0591(7) 0.5201(4) 0.5357(7) 0.094 Uani 0.50 1 d PD
C6 C 0.0925(9) 0.5533(5) 0.2703(8) 0.076 Uani 1 1 d .
N1 N 0.2542(6) 0.4634(4) 0.3350(6) 0.087 Uani 1 1 d D
C1 C 0.2643(7) 0.5023(4) 0.3608(7) 0.090 Uani 1 1 d D
H1 H 0.3074 0.5091 0.3919 0.107 Uiso 1 1 calc R
C2 C 0.2139(8) 0.5316(5) 0.3429(7) 0.087 Uani 1 1 d D
H2 H 0.2219 0.5588 0.3609 0.105 Uiso 1 1 calc R
C3 C 0.1487(7) 0.5209(4) 0.2966(7) 0.084 Uani 1 1 d D
C4 C 0.1379(8) 0.4800(5) 0.2695(9) 0.113 Uani 1 1 d D
H4 H 0.0950 0.4711 0.2402 0.136 Uiso 1 1 calc R
C5 C 0.1934(8) 0.4553(5) 0.2890(8) 0.091 Uani 1 1 d D
H5 H 0.1894 0.4292 0.2680 0.109 Uiso 1 1 calc R
N2 N -0.1078(6) 0.5015(4) 0.2212(7) 0.091 Uani 1 1 d D
C7 C -0.0954(9) 0.5322(5) 0.1843(8) 0.119 Uani 1 1 d D
H7 H -0.1320 0.5423 0.1484 0.143 Uiso 1 1 calc R
C8 C -0.0315(10) 0.5486(6) 0.1977(10) 0.149 Uani 1 1 d D
H8 H -0.0233 0.5696 0.1709 0.178 Uiso 1 1 calc R
C9 C 0.0231(7) 0.5338(5) 0.2528(7) 0.092 Uani 1 1 d D
C10 C 0.0101(8) 0.5019(5) 0.2919(8) 0.104 Uani 1 1 d D
H10 H 0.0452 0.4899 0.3274 0.124 Uiso 1 1 calc R
C11 C -0.0559(9) 0.4901(5) 0.2744(7) 0.146 Uani 1 1 d D
H11 H -0.0672 0.4716 0.3028 0.175 Uiso 1 1 calc R
N3 N 0.0876(7) 0.6520(4) 0.3961(7) 0.098 Uani 1 1 d D
C12 C 0.1090(7) 0.6130(5) 0.4173(9) 0.103 Uani 1 1 d D
H12 H 0.1232 0.6091 0.4625 0.124 Uiso 1 1 calc R
C13 C 0.1129(8) 0.5787(4) 0.3824(7) 0.074 Uani 1 1 d D
H13 H 0.1283 0.5522 0.4005 0.089 Uiso 1 1 calc R
C14 C 0.0920(9) 0.5873(5) 0.3180(8) 0.093 Uani 1 1 d D
C15 C 0.0697(10) 0.6264(5) 0.2923(9) 0.101 Uani 1 1 d D
H15 H 0.0566 0.6313 0.2473 0.121 Uiso 1 1 calc R
C16 C 0.0672(11) 0.6570(5) 0.3328(8) 0.113 Uani 1 1 d D
H16 H 0.0500 0.6834 0.3153 0.136 Uiso 1 1 calc R
C27 C -0.2141(11) 0.6247(8) 0.3995(9) 0.124 Uani 1 1 d .
N4 N -0.2826(7) 0.5913(4) 0.5607(7) 0.100 Uani 1 1 d D
C28 C -0.3035(8) 0.5688(5) 0.5068(7) 0.105 Uani 1 1 d D
H28 H -0.3344 0.5464 0.5027 0.126 Uiso 1 1 calc R
C29 C -0.2797(8) 0.5782(5) 0.4557(7) 0.091 Uani 1 1 d D
H29 H -0.2955 0.5616 0.4180 0.109 Uiso 1 1 calc R
C30 C -0.2355(8) 0.6097(5) 0.4577(8) 0.086 Uani 1 1 d D
C31 C -0.2128(11) 0.6323(6) 0.5130(8) 0.124 Uani 1 1 d D
H31 H -0.1807 0.6542 0.5180 0.148 Uiso 1 1 calc R
C32 C -0.2385(11) 0.6220(7) 0.5628(9) 0.141 Uani 1 1 d D
H32 H -0.2230 0.6384 0.6008 0.169 Uiso 1 1 calc R
N5 N -0.0148(6) 0.6728(4) 0.4468(6) 0.088 Uani 1 1 d D
C17 C -0.0245(8) 0.6400(4) 0.4800(6) 0.092 Uani 1 1 d D
H17 H 0.0133 0.6283 0.5133 0.110 Uiso 1 1 calc R
C18 C -0.0903(8) 0.6227(4) 0.4659(7) 0.090 Uani 1 1 d D
H18 H -0.0976 0.5988 0.4879 0.108 Uiso 1 1 calc R
C19 C -0.1425(7) 0.6413(4) 0.4199(6) 0.067 Uani 1 1 d D
C20 C -0.1358(8) 0.6736(5) 0.3841(8) 0.106 Uani 1 1 d D
H20 H -0.1736 0.6850 0.3505 0.127 Uiso 1 1 calc R
C21 C -0.0687(8) 0.6895(5) 0.4001(7) 0.091 Uani 1 1 d D
H21 H -0.0612 0.7129 0.3770 0.109 Uiso 1 1 calc R
N6 N -0.2198(7) 0.5265(4) 0.2666(7) 0.098 Uani 1 1 d D
C22 C -0.2445(7) 0.5647(5) 0.2480(8) 0.159 Uani 1 1 d D
H22 H -0.2631 0.5712 0.2035 0.191 Uiso 1 1 calc R
C23 C -0.2432(10) 0.5953(5) 0.2939(9) 0.152 Uani 1 1 d D
H23 H -0.2600 0.6225 0.2814 0.183 Uiso 1 1 calc R
C24 C -0.2172(9) 0.5843(5) 0.3563(7) 0.110 Uani 1 1 d D
C25 C -0.1897(10) 0.5471(5) 0.3780(7) 0.105 Uani 1 1 d D
H25 H -0.1689 0.5412 0.4225 0.126 Uiso 1 1 calc R
C26 C -0.1941(9) 0.5174(5) 0.3299(8) 0.144 Uani 1 1 d D
H26 H -0.1783 0.4900 0.3425 0.172 Uiso 1 1 calc R
O99 O -0.1091(7) 0.6392(4) 0.2358(6) 0.111 Uani 1 1 d .

loop_
_atom_site_aniso_label
_atom_site_aniso_U_11
_atom_site_aniso_U_22
_atom_site_aniso_U_33
_atom_site_aniso_U_23
_atom_site_aniso_U_13
_atom_site_aniso_U_12
Pt1 0.124 0.086 0.108 0.003 0.078 0.018
P1 0.159 0.115 0.128 0.009 0.111 0.030
C1P 0.213 0.153 0.172 0.039 0.127 0.057
C2P 0.180 0.112 0.173 0.010 0.078 0.012
C3P 0.202 0.125 0.103 -0.018 0.073 0.030
C4P 0.050 0.050 0.050 0.000 0.017 0.000
C5P 0.165 0.193 0.302 0.083 0.173 0.017
C6P 0.164 0.285 0.211 -0.005 -0.021 -0.006
P2 0.147 0.099 0.154 0.023 0.096 0.038
C7P 0.213 0.074 0.527 0.111 0.217 0.037
C8P 0.301 0.235 0.301 -0.153 0.136 -0.116
C9P 0.216 0.161 0.247 -0.035 0.161 -0.032
C10P 0.124 0.145 0.219 0.012 0.105 0.032
C11P 0.050 0.050 0.050 0.000 0.017 0.000
C12P 0.050 0.050 0.050 0.000 0.017 0.000
Pt2 0.140 0.061 0.117 -0.006 0.072 0.000
P3 0.195 0.072 0.146 -0.012 0.098 0.002
P4 0.145 0.087 0.193 -0.027 0.077 -0.026
Pt3 0.151 0.105 0.099 0.003 0.048 -0.003
P5 0.238 0.116 0.123 -0.036 0.021 0.019
P6 0.198 0.215 0.158 -0.002 0.063 -0.096
O1A 0.148 0.091 0.159 0.032 0.103 0.013
C1A 0.191 0.131 0.077 -0.014 -0.015 0.061
O2A 0.229 0.085 0.108 0.030 0.084 -0.003
C2A 0.233 0.231 0.255 0.188 0.144 0.126
C3A 0.198 0.577 0.185 0.116 0.123 -0.001
C4A 0.813 0.096 0.142 -0.042 0.264 -0.190
C5A 0.285 0.147 0.276 0.084 0.013 0.063
C6A 0.502 0.326 0.195 -0.077 0.053 -0.124
C7A 0.118 0.559 0.379 0.372 0.123 0.198
C8A 0.165 0.602 0.180 0.183 0.138 0.107
C9A 0.103 0.378 0.285 0.151 0.168 0.071
S1T 0.208 0.189 0.264 -0.029 0.113 -0.033
O1T 0.152 0.153 0.218 -0.070 0.032 -0.060
O2T 0.348 0.175 0.176 0.015 0.057 -0.006
O3T 0.109 0.140 0.214 0.000 0.026 -0.034
C1T 0.054 0.055 0.187 0.046 -0.004 -0.016
F1T 0.245 0.251 0.254 -0.050 0.139 -0.047
F2T 0.135 0.244 0.201 0.062 0.071 0.003
F3T 0.113 0.141 0.245 0.021 0.081 -0.008
S1R 0.246 0.224 0.248 -0.021 0.095 -0.055
O1R 0.203 0.197 0.353 0.068 0.110 0.030
O2R 0.504 0.334 0.510 0.313 0.119 -0.069
O3R 0.216 0.300 0.670 0.247 0.009 -0.052
C1R 0.303 0.377 0.406 -0.235 0.164 0.062
F1R 0.503 0.881 0.412 0.137 0.210 0.167
F2R 0.309 0.157 0.215 -0.040 0.088 0.043
F3R 0.490 0.228 0.391 -0.048 0.240 -0.003
S1Y 0.421 0.185 0.217 0.013 0.116 0.014
O1Y 0.400 0.628 0.423 0.017 0.295 0.039
O2Y 0.464 0.245 0.303 -0.014 0.021 0.135
O3Y 0.350 0.296 0.147 -0.023 0.099 -0.006
C1Y 0.418 0.170 0.255 -0.123 0.102 -0.060
F1Y 0.535 0.437 0.730 -0.267 -0.063 0.099
F2Y 0.529 0.342 0.231 -0.022 0.043 0.172
F3Y 0.425 1.312 0.705 0.194 0.208 -0.370
S1G 0.157 0.152 0.149 0.042 0.083 0.007
O1G 0.174 0.126 0.178 -0.089 0.045 0.031
O2G 0.145 0.137 0.101 0.097 0.073 0.045
O3G 0.069 0.148 0.374 0.138 0.083 0.002
C1G 0.009 0.009 0.009 0.000 0.003 0.000
F1G 0.200 0.200 0.200 0.000 0.069 0.000
F2G 0.278 0.082 0.143 0.009 0.024 -0.110
F3G 0.089 0.141 0.061 -0.009 0.039 -0.054
C6 0.108 0.072 0.085 -0.008 0.080 0.009
N1 0.088 0.059 0.101 -0.002 0.016 0.016
C1 0.104 0.066 0.111 0.028 0.051 0.015
C2 0.120 0.070 0.086 0.007 0.052 0.027
C3 0.104 0.062 0.124 0.025 0.089 0.029
C4 0.104 0.079 0.155 0.001 0.044 0.034
C5 0.105 0.085 0.114 -0.007 0.080 -0.019
N2 0.091 0.067 0.134 -0.018 0.064 -0.018
C7 0.193 0.095 0.062 0.018 0.037 0.078
C8 0.137 0.146 0.184 -0.007 0.081 0.048
C9 0.105 0.095 0.100 -0.028 0.065 0.029
C10 0.110 0.125 0.118 0.012 0.093 -0.008
C11 0.280 0.134 0.064 0.065 0.111 0.167
N3 0.166 0.043 0.126 -0.005 0.104 0.017
C12 0.100 0.127 0.100 0.062 0.058 0.018
C13 0.146 0.041 0.050 0.009 0.053 -0.001
C14 0.108 0.062 0.144 -0.009 0.089 0.004
C15 0.169 0.059 0.078 -0.035 0.046 -0.003
C16 0.195 0.063 0.110 0.062 0.088 0.029
C27 0.120 0.214 0.067 -0.037 0.071 -0.047
N4 0.133 0.115 0.103 0.027 0.107 0.015
C28 0.130 0.140 0.089 -0.036 0.093 -0.005
C29 0.104 0.082 0.082 -0.030 0.025 0.002
C30 0.105 0.064 0.081 -0.013 0.020 0.001
C31 0.177 0.117 0.124 -0.029 0.113 -0.045
C32 0.183 0.180 0.103 0.015 0.105 -0.057
N5 0.112 0.069 0.092 -0.024 0.045 -0.001
C17 0.174 0.043 0.083 0.033 0.075 0.049
C18 0.123 0.062 0.108 0.013 0.068 -0.004
C19 0.094 0.073 0.038 0.007 0.026 0.012
C20 0.132 0.081 0.130 0.049 0.078 0.045
C21 0.104 0.110 0.056 -0.006 0.023 0.021
N6 0.098 0.099 0.096 0.011 0.034 -0.002
C22 0.062 0.221 0.187 0.182 0.033 0.045
C23 0.263 0.076 0.185 -0.028 0.162 0.015
C24 0.096 0.177 0.072 -0.032 0.047 0.001
C25 0.182 0.070 0.108 0.010 0.105 0.048
C26 0.090 0.148 0.197 0.065 0.055 0.007
O99 0.130 0.092 0.103 -0.001 0.030 0.028

loop_
_atom_type_symbol
_atom_type_description
_atom_type_scat_dispersion_real
_atom_type_scat_dispersion_imag
_atom_type_scat_source
Pd Pd -0.9988 1.0072 'International Tables Vol C Tables 4.2.6.8 and 6.1.1.4'
C C 0.0033 0.0016 'International Tables Vol C Tables 4.2.6.8 and 6.1.1.4'
H H 0.0000 0.0000 'International Tables Vol C Tables 4.2.6.8 and 6.1.1.4'
N N 0.0061 0.0033 'International Tables Vol C Tables 4.2.6.8 and 6.1.1.4'
O O 0.0106 0.0060 'International Tables Vol C Tables 4.2.6.8 and 6.1.1.4'
F F 0.0171 0.0103 'International Tables Vol C Tables 4.2.6.8 and 6.1.1.4'
P P 0.1023 0.0942 'International Tables Vol C Tables 4.2.6.8 and 6.1.1.4'
S S 0.1246 0.1234 'International Tables Vol C Tables 4.2.6.8 and 6.1.1.4'
Pt Pt -1.7033 8.3905 'International Tables Vol C Tables 4.2.6.8 and 6.1.1.4'

loop_
_geom_angle_atom_site_label_1
_geom_angle_atom_site_label_2
_geom_angle_atom_site_label_3
_geom_angle
_geom_angle_site_symmetry_1
_geom_angle_site_symmetry_3
N4 Pt1 N1 84.2(5) . 3_566
N4 Pt1 P1 173.8(4) . .
N1 Pt1 P1 90.0(4) 3_566 .
N4 Pt1 P2 87.6(4) . .
N1 Pt1 P2 171.6(4) 3_566 .
P1 Pt1 P2 98.2(2) . .
C5P P1 C1P 97.2(14) . .
C5P P1 C3P 108.5(13) . .
C1P P1 C3P 105.9(13) . .
C5P P1 Pt1 118.9(10) . .
C1P P1 Pt1 111.2(8) . .
C3P P1 Pt1 113.3(9) . .
C2P C1P P1 111.8(16) . .
C4P C3P P1 120.1(14) . .
P1 C5P C6P 114.8(17) . .
C11P P2 C9P 93.9(11) . .
C11P P2 C7P 107.4(13) . .
C9P P2 C7P 100.3(13) . .
C11P P2 Pt1 114.9(3) . .
C9P P2 Pt1 130.7(10) . .
C7P P2 Pt1 107.2(10) . .
C8P C7P P2 128(3) . .
C10P C9P P2 127(2) . .
C12P C11P P2 110.0(2) . .
N5 Pt2 N3 81.5(5) . .
N5 Pt2 P4 172.1(4) . .
N3 Pt2 P4 90.5(4) . .
N5 Pt2 P3 90.9(4) . .
N3 Pt2 P3 172.4(4) . .
P4 Pt2 P3 97.0(3) . .
N6 Pt3 N2 84.8(5) . .
N6 Pt3 P5 173.9(4) . .
N2 Pt3 P5 89.1(4) . .
N6 Pt3 P6 89.1(5) . .
N2 Pt3 P6 173.8(4) . .
P5 Pt3 P6 97.0(4) . .
C1A O1A C6 115.7(19) . .
O2A C1A O1A 128(3) . .
O2A C1A C2A 116(3) . .
O1A C1A C2A 116(2) . .
C3A C2A C1A 118(3) . .
C3A C2A C4A 122(3) . .
C1A C2A C4A 98(2) . .
C9A C4A C5A 119.99(6) . .
C9A C4A C2A 117(2) . .
C5A C4A C2A 123(2) . .
C6A C5A C4A 120.01(6) . .
C5A C6A C7A 119.99(6) . .
C8A C7A C6A 120.01(6) . .
C7A C8A C9A 119.99(6) . .
C8A C9A C4A 120.01(6) . .
O3T S1T O2T 114.46(9) . .
O3T S1T O1T 114.40(9) . .
O2T S1T O1T 114.41(9) . .
O3T S1T C1T 103.92(8) . .
O2T S1T C1T 103.87(8) . .
O1T S1T C1T 103.89(8) . .
F2T C1T F1T 107.21(9) . .
F2T C1T F3T 107.20(9) . .
F1T C1T F3T 107.20(9) . .
F2T C1T S1T 111.67(8) . .
F1T C1T S1T 111.63(9) . .
F3T C1T S1T 111.65(8) . .
O3S S1S O2S 114.52(17) . .
O3S S1S O1S 114.39(17) . .
O2S S1S O1S 114.41(17) . .
O3S S1S C1S 103.90(14) . .
O2S S1S C1S 103.85(15) . .
O1S S1S C1S 103.88(15) . .
F2S C1S F1S 107.24(18) . .
F2S C1S F3S 107.18(18) . .
F1S C1S F3S 107.23(18) . .
F2S C1S S1S 111.65(16) . .
F1S C1S S1S 111.60(16) . .
F3S C1S S1S 111.66(16) . .
O3R S1R O2R 114.50(17) . .
O3R S1R O1R 114.38(17) . .
O2R S1R O1R 114.39(17) . .
O3R S1R C1R 103.94(15) . .
O2R S1R C1R 103.85(15) . .
O1R S1R C1R 103.91(15) . .
F2R C1R F1R 107.19(18) . .
F2R C1R F3R 107.19(17) . .
F1R C1R F3R 107.21(18) . .
F2R C1R S1R 111.68(16) . .
F1R C1R S1R 111.64(16) . .
F3R C1R S1R 111.67(16) . .
O2Y S1Y O3Y 114.50(17) . .
O2Y S1Y O1Y 114.40(17) . .
O3Y S1Y O1Y 114.37(17) . .
O2Y S1Y C1Y 103.87(14) . .
O3Y S1Y C1Y 103.93(15) . .
O1Y S1Y C1Y 103.88(15) . .
F2Y C1Y F3Y 107.17(17) . .
F2Y C1Y F1Y 107.20(18) . .
F3Y C1Y F1Y 107.20(18) . .
F2Y C1Y S1Y 111.67(16) . .
F3Y C1Y S1Y 111.69(16) . .
F1Y C1Y S1Y 111.63(16) . .
C1G S1G F3G 108(4) 3_566 3_566
C1G S1G F1G 88(4) 3_566 3_566
F3G S1G F1G 121.4(18) 3_566 3_566
C1G S1G O3G 32(4) 3_566 .
F3G S1G O3G 78.2(11) 3_566 .
F1G S1G O3G 112.5(18) 3_566 .
C1G S1G O2G 87(4) 3_566 .
F3G S1G O2G 132.4(13) 3_566 .
F1G S1G O2G 11.4(11) 3_566 .
O3G S1G O2G 114.51(17) . .
C1G S1G O1G 144(3) 3_566 .
F3G S1G O1G 36.3(11) 3_566 .
F1G S1G O1G 107.2(18) 3_566 .
O3G S1G O1G 114.39(17) . .
O2G S1G O1G 114.42(17) . .
C1G S1G F2G 14(3) 3_566 3_566
F3G S1G F2G 95.5(14) 3_566 3_566
F1G S1G F2G 91.0(13) 3_566 3_566
O3G S1G F2G 22.7(13) . 3_566
O2G S1G F2G 92.0(13) . 3_566
O1G S1G F2G 131.2(11) . 3_566
C1G S1G S1G 86(3) 3_566 3_566
F3G S1G S1G 122.2(16) 3_566 3_566
F1G S1G S1G 114.6(14) 3_566 3_566
O3G S1G S1G 93.8(8) . 3_566
O2G S1G S1G 103.2(7) . 3_566
O1G S1G S1G 114.2(7) . 3_566
F2G S1G S1G 97.0(12) 3_566 3_566
C1G S1G C1G 98(3) 3_566 .
F3G S1G C1G 117.7(10) 3_566 .
F1G S1G C1G 114.8(9) 3_566 .
O3G S1G C1G 103.90(15) . .
O2G S1G C1G 103.83(14) . .
O1G S1G C1G 103.89(15) . .
F2G S1G C1G 108.7(8) 3_566 .
S1G S1G C1G 11.8(8) 3_566 .
F3G O1G S1G 53.9(15) 3_566 .
F3G O1G C1G 47.0(13) 3_566 3_566
S1G O1G C1G 7.1(8) . 3_566
F1G O2G S1G 55(4) 3_566 .
F1G O2G C1G 58(4) 3_566 3_566
S1G O2G C1G 14.6(9) . 3_566
F2G O3G C1G 91(3) 3_566 3_566
F2G O3G S1G 100(3) 3_566 .
C1G O3G S1G 9.8(11) 3_566 .
F2G O3G F3G 130(3) 3_566 3_566
C1G O3G F3G 52.9(9) 3_566 3_566
S1G O3G F3G 43.5(8) . 3_566
S1G C1G O3G 139(4) 3_566 3_566
S1G C1G F2G 163(3) 3_566 .
O3G C1G F2G 29.8(14) 3_566 .
S1G C1G F3G 56(3) 3_566 .
O3G C1G F3G 83.9(14) 3_566 .
F2G C1G F3G 107.19(18) . .
S1G C1G F1G 76(3) 3_566 .
O3G C1G F1G 133.4(12) 3_566 .
F2G C1G F1G 107.21(18) . .
F3G C1G F1G 107.22(17) . .
S1G C1G O2G 79(4) 3_566 3_566
O3G C1G O2G 136.3(17) 3_566 3_566
F2G C1G O2G 107.5(18) . 3_566
F3G C1G O2G 117.2(16) . 3_566
F1G C1G O2G 11.4(11) . 3_566
S1G C1G O1G 29(3) 3_566 3_566
O3G C1G O1G 111.7(15) 3_566 3_566
F2G C1G O1G 134.5(8) . 3_566
F3G C1G O1G 28.0(10) . 3_566
F1G C1G O1G 89.8(12) . 3_566
O2G C1G O1G 97.1(14) 3_566 3_566
S1G C1G S1G 82(3) 3_566 .
O3G C1G S1G 105.0(11) 3_566 .
F2G C1G S1G 111.66(16) . .
F3G C1G S1G 111.69(16) . .
F1G C1G S1G 111.60(16) . .
O2G C1G S1G 101.6(8) 3_566 .
O1G C1G S1G 99.7(7) 3_566 .
S1G C1G C1G 71(3) 3_566 3_566
O3G C1G C1G 113.2(16) 3_566 3_566
F2G C1G C1G 122.7(8) . 3_566
F3G C1G C1G 104.1(7) . 3_566
F1G C1G C1G 107.6(7) . 3_566
O2G C1G C1G 98.8(12) 3_566 3_566
O1G C1G C1G 89.3(9) 3_566 3_566
S1G C1G C1G 11.2(8) . 3_566
O2G F1G S1G 114(5) 3_566 3_566
O2G F1G C1G 110(5) 3_566 .
S1G F1G C1G 16.2(11) 3_566 .
O3G F2G C1G 59(2) 3_566 .
O3G F2G S1G 57(2) 3_566 3_566
C1G F2G S1G 3.8(8) . 3_566
O1G F3G S1G 89.7(19) 3_566 3_566
O1G F3G C1G 105(2) 3_566 .
S1G F3G C1G 15.4(12) 3_566 .
O1G F3G O3G 148(2) 3_566 3_566
S1G F3G O3G 58.3(9) 3_566 3_566
C1G F3G O3G 43.2(11) . 3_566
O1A C6 C9 98.3(14) . .
O1A C6 C3 114.6(11) . .
C9 C6 C3 110.9(13) . .
O1A C6 C14 112.6(13) . .
C9 C6 C14 104.3(11) . .
C3 C6 C14 114.4(14) . .
C5 N1 C1 117.7(11) . .
C5 N1 Pt1 121.8(10) . 3_566
C1 N1 Pt1 120.4(10) . 3_566
N1 C1 C2 121.5(14) . .
C1 C2 C3 118.9(13) . .
C4 C3 C2 119.7(13) . .
C4 C3 C6 118.6(14) . .
C2 C3 C6 121.3(12) . .
C5 C4 C3 114.6(13) . .
C4 C5 N1 127.2(13) . .
C11 N2 C7 117.6(12) . .
C11 N2 Pt3 122.8(11) . .
C7 N2 Pt3 118.9(12) . .
N2 C7 C8 121.5(14) . .
C7 C8 C9 118.9(13) . .
C10 C9 C8 119.8(13) . .
C10 C9 C6 120.7(14) . .
C8 C9 C6 119.5(14) . .
C11 C10 C9 114.5(13) . .
C10 C11 N2 127.2(13) . .
C16 N3 C12 115.2(15) . .
C16 N3 Pt2 125.8(10) . .
C12 N3 Pt2 119.0(11) . .
N3 C12 C13 128.8(16) . .
C12 C13 C14 111.5(15) . .
C13 C14 C15 123.4(16) . .
C13 C14 C6 120.1(14) . .
C15 C14 C6 116.5(14) . .
C16 C15 C14 118.2(16) . .
N3 C16 C15 122.9(16) . .
O1B C27 C19 114.6(19) . .
O1B C27 C30 102.8(15) . .
C19 C27 C30 113.1(15) . .
O1B C27 C24 112.7(15) . .
C19 C27 C24 107.4(15) . .
C30 C27 C24 105.9(17) . .
C28 N4 C32 116.1(13) . .
C28 N4 Pt1 119.5(10) . .
C32 N4 Pt1 123.9(10) . .
N4 C28 C29 120.3(16) . .
C30 C29 C28 123.5(16) . .
C29 C30 C31 116.8(16) . .
C29 C30 C27 125.5(15) . .
C31 C30 C27 117.5(14) . .
C30 C31 C32 117.8(17) . .
N4 C32 C31 125.5(17) . .
C17 N5 C21 119.5(13) . .
C17 N5 Pt2 121.5(10) . .
C21 N5 Pt2 119.1(10) . .
N5 C17 C18 120.4(12) . .
C19 C18 C17 117.4(12) . .
C20 C19 C18 124.9(13) . .
C20 C19 C27 113.0(15) . .
C18 C19 C27 121.9(15) . .
C19 C20 C21 115.1(13) . .
N5 C21 C20 122.5(14) . .
C22 N6 C26 119.5(13) . .
C22 N6 Pt3 122.5(11) . .
C26 N6 Pt3 118.0(11) . .
N6 C22 C23 120.4(12) . .
C24 C23 C22 117.5(12) . .
C25 C24 C23 124.9(13) . .
C25 C24 C27 125.8(16) . .
C23 C24 C27 108.7(15) . .
C24 C25 C26 115.1(14) . .
N6 C26 C25 122.5(14) . .

loop_
_geom_bond_atom_site_label_1
_geom_bond_atom_site_label_2
_geom_bond_distance
_geom_bond_site_symmetry_2
Pt1 N4 2.084(11) .
Pt1 N1 2.092(11) 3_566
Pt1 P1 2.291(5) .
Pt1 P2 2.325(6) .
P1 C5P 1.69(2) .
P1 C1P 1.78(2) .
P1 C3P 1.85(2) .
C1P C2P 1.65(3) .
C3P C4P 1.45(2) .
C5P C6P 1.75(4) .
P2 C11P 1.896(7) .
P2 C9P 1.91(3) .
P2 C7P 1.95(3) .
C7P C8P 1.50(5) .
C9P C10P 1.33(3) .
C11P C12P 1.6188 .
Pt2 N5 2.146(12) .
Pt2 N3 2.151(12) .
Pt2 P4 2.266(7) .
Pt2 P3 2.268(6) .
Pt3 N6 2.151(13) .
Pt3 N2 2.216(11) .
Pt3 P5 2.300(8) .
Pt3 P6 2.307(9) .
O1A C1A 1.28(3) .
O1A C6 1.442(19) .
C1A O2A 1.22(3) .
C1A C2A 1.57(4) .
C2A C3A 1.52(4) .
C2A C4A 1.71(3) .
C4A C9A 1.300(12) .
C4A C5A 1.300(12) .
C5A C6A 1.300(12) .
C6A C7A 1.300(12) .
C7A C8A 1.300(12) .
C8A C9A 1.300(12) .
O1B C27 1.48(3) .
S1T O3T 1.4278(9) .
S1T O2T 1.4281(10) .
S1T O1T 1.4283(10) .
S1T C1T 1.7863(9) .
C1T F2T 1.3170(9) .
C1T F1T 1.3175(10) .
C1T F3T 1.3177(10) .
S1S O3S 1.4275(13) .
S1S O2S 1.4279(13) .
S1S O1S 1.4286(14) .
S1S C1S 1.7865(13) .
C1S F2S 1.3171(13) .
C1S F1S 1.3174(13) .
C1S F3S 1.3178(14) .
S1R O3R 1.4275(14) .
S1R O2R 1.4281(13) .
S1R O1R 1.4286(13) .
S1R C1R 1.7861(13) .
C1R F2R 1.3173(14) .
C1R F1R 1.3176(14) .
C1R F3R 1.3179(14) .
S1Y O2Y 1.4277(13) .
S1Y O3Y 1.4278(13) .
S1Y O1Y 1.4286(13) .
S1Y C1Y 1.7863(14) .
C1Y F2Y 1.3173(13) .
C1Y F3Y 1.3177(14) .
C1Y F1Y 1.3178(13) .
S1G C1G 0.37(2) 3_566
S1G F3G 1.15(2) 3_566
S1G F1G 1.28(2) 3_566
S1G O3G 1.4274(14) .
S1G O2G 1.4281(13) .
S1G O1G 1.4285(13) .
S1G F2G 1.67(2) 3_566
S1G S1G 1.77(2) 3_566
S1G C1G 1.7867(13) .
O1G F3G 0.85(2) 3_566
O1G C1G 1.74(2) 3_566
O2G F1G 0.31(2) 3_566
O2G C1G 1.45(2) 3_566
O3G F2G 0.65(3) 3_566
O3G C1G 1.13(3) 3_566
O3G F3G 1.64(2) 3_566
C1G S1G 0.37(2) 3_566
C1G O3G 1.13(3) 3_566
C1G F2G 1.3174(14) .
C1G F3G 1.3174(13) .
C1G F1G 1.3175(14) .
C1G O2G 1.45(2) 3_566
C1G O1G 1.74(2) 3_566
C1G C1G 1.87(2) 3_566
F1G O2G 0.31(2) 3_566
F1G S1G 1.28(2) 3_566
F2G O3G 0.65(3) 3_566
F2G S1G 1.67(2) 3_566
F3G O1G 0.85(2) 3_566
F3G S1G 1.15(2) 3_566
F3G O3G 1.64(2) 3_566
C6 C9 1.49(2) .
C6 C3 1.52(2) .
C6 C14 1.52(2) .
N1 C5 1.348(15) .
N1 C1 1.361(15) .
N1 Pt1 2.092(11) 3_566
C1 C2 1.363(13) .
C2 C3 1.433(12) .
C3 C4 1.429(12) .
C4 C5 1.344(13) .
N2 C11 1.348(15) .
N2 C7 1.361(15) .
C7 C8 1.363(13) .
C8 C9 1.433(12) .
C9 C10 1.429(12) .
C10 C11 1.345(13) .
N3 C16 1.328(16) .
N3 C12 1.359(16) .
C12 C13 1.364(15) .
C13 C14 1.369(16) .
C14 C15 1.393(16) .
C15 C16 1.345(15) .
C27 C19 1.50(2) .
C27 C30 1.58(2) .
C27 C24 1.60(3) .
N4 C28 1.336(14) .
N4 C32 1.338(14) .
C28 C29 1.413(8) .
C29 C30 1.357(8) .
C30 C31 1.361(8) .
C31 C32 1.421(8) .
N5 C17 1.343(11) .
N5 C21 1.348(12) .
C17 C18 1.408(13) .
C18 C19 1.346(12) .
C19 C20 1.343(12) .
C20 C21 1.411(13) .
N6 C22 1.342(11) .
N6 C26 1.348(12) .
C22 C23 1.408(13) .
C23 C24 1.346(12) .
C24 C25 1.343(12) .
C25 C26 1.411(13) .

loop_
_platon_squeeze_void_nr
_platon_squeeze_void_average_x
_platon_squeeze_void_average_y
_platon_squeeze_void_average_z
_platon_squeeze_void_volume
_platon_squeeze_void_count_electrons
1 -0.030 0.030 0.431 6705.3 2777.9
